data_7132022
loop_
_publ_author_name
'Ma, Mingfang'
'Dong, Liuyang'
'Luo, Bo'
'Hao, Aiyou'
'Xing, Pengyao'

_publ_section_title
;
 V-shaped chiral hosts based on \p-extended hematoxylin
;
_journal_name_full 'Chemical Communications'
_journal_paper_doi 10.1039/D3CC03631F
_journal_year 2023
_chemical_formula_moiety 'C32 H9 F4 N4 O6'
_chemical_formula_sum 'C32 H0.25 F4 N4 O6'
_chemical_formula_weight 612.61
_space_group_crystal_system orthorhombic
_space_group_IT_number 19
_space_group_name_Hall 'P 2ac 2ab'
_space_group_name_H-M_alt 'P 21 21 21'
_atom_sites_solution_hydrogens geom
_atom_sites_solution_primary dual
_audit_creation_date 2023-02-09
_audit_creation_method
;
Olex2 1.3
(compiled 2020.02.04 svn.rd84adfe8 for OlexSys, GUI svn.r6032)
;
_audit_update_record
;
2023-07-28 deposited with the CCDC.	2023-08-16 downloaded from the CCDC.
;
_cell_angle_alpha 90
_cell_angle_beta 90
_cell_angle_gamma 90
_cell_formula_units_Z 4
_cell_length_a 8.4673(3)
_cell_length_b 11.7335(6)
_cell_length_c 28.0005(9)
_cell_measurement_reflns_used 4361
_cell_measurement_temperature 173.00(10)
_cell_measurement_theta_max 68.7830
_cell_measurement_theta_min 4.0660
_cell_volume 2781.88(19)
_computing_cell_refinement 'CrysAlisPro 1.171.42.49 (Rigaku OD, 2022)'
_computing_data_collection 'CrysAlisPro 1.171.42.49 (Rigaku OD, 2022)'
_computing_data_reduction 'CrysAlisPro 1.171.42.49 (Rigaku OD, 2022)'
_computing_molecular_graphics 'Olex2 1.3 (Dolomanov et al., 2009)'
_computing_publication_material 'Olex2 1.3 (Dolomanov et al., 2009)'
_computing_structure_refinement 'SHELXL 2018/3 (Sheldrick, 2015)'
_computing_structure_solution 'SHELXT  (Sheldrick, 2015)'
_diffrn_ambient_environment N~2~
_diffrn_ambient_temperature 173.00(10)
_diffrn_detector 'Hybrid Pixel Array Detector'
_diffrn_detector_area_resol_mean 10.0000
_diffrn_detector_type HyPix
_diffrn_measured_fraction_theta_full 0.993
_diffrn_measured_fraction_theta_max 0.930
_diffrn_measurement_details
;
List of Runs (angles in degrees, time in seconds):

  # Type    Start    End  Width  t~exp~   \w     \q     \k     \f   Frames
#--------------------------------------------------------------------------
  1  \w     34.00 103.00   1.00    5.39    --  106.65 -99.00-150.00   69
  2  \w     40.00  66.00   1.00    5.39    --  106.65 -57.00 -30.00   26
  3  \w     44.00  70.00   1.00    5.39    --  106.65 -60.00 117.00   26
  4  \w     92.00 178.00   1.00    5.39    --  106.65  57.00  60.00   86
  5  \w   -159.00 -73.00   1.00    5.39    --  -91.75 -76.00  -7.00   86
  6  \w   -163.00-138.00   1.00    5.39    --  -91.75 -57.00  60.00   25
  7  \w   -128.00 -77.00   1.00    5.39    --  -91.75 -57.00  60.00   51
  8  \w   -121.00 -26.00   1.00    0.91    --  -48.42 -76.00  -7.00   95
  9  \w    -27.00  27.00   1.00    0.91    --  -48.42  19.00 -90.00   54
 10  \w    -69.00 -31.00   1.00    5.39    --  -91.75  60.00-102.00   38
 11  \w   -117.00 -72.00   1.00    5.39    --  -91.75  88.00   4.00   45
 12  \w    -56.00 -30.00   1.00    5.39    --  -91.75  88.00   4.00   26
 13  \w    -65.00 -20.00   1.00    5.39    --  -91.75  57.00  90.00   45
;
_diffrn_measurement_device 'four-circle diffractometer'
_diffrn_measurement_device_type 'XtaLAB Synergy, Dualflex, HyPix'
_diffrn_measurement_method '\w scans'
_diffrn_orient_matrix_type 'CrysAlisPro convention (1999,Acta A55,543-557)'
_diffrn_orient_matrix_UB_11 -0.0850772000
_diffrn_orient_matrix_UB_12 -0.0701611000
_diffrn_orient_matrix_UB_13 -0.0386746000
_diffrn_orient_matrix_UB_21 -0.1247641000
_diffrn_orient_matrix_UB_22 0.0948959000
_diffrn_orient_matrix_UB_23 -0.0051560000
_diffrn_orient_matrix_UB_31 0.1015159000
_diffrn_orient_matrix_UB_32 0.0574890000
_diffrn_orient_matrix_UB_33 -0.0387974000
_diffrn_radiation_monochromator mirror
_diffrn_radiation_probe x-ray
_diffrn_radiation_type 'Cu K\a'
_diffrn_radiation_wavelength 1.54184
_diffrn_reflns_av_R_equivalents 0.0627
_diffrn_reflns_av_unetI/netI 0.0676
_diffrn_reflns_Laue_measured_fraction_full 0.993
_diffrn_reflns_Laue_measured_fraction_max 0.930
_diffrn_reflns_limit_h_max 10
_diffrn_reflns_limit_h_min -7
_diffrn_reflns_limit_k_max 14
_diffrn_reflns_limit_k_min -12
_diffrn_reflns_limit_l_max 34
_diffrn_reflns_limit_l_min -34
_diffrn_reflns_number 13212
_diffrn_reflns_point_group_measured_fraction_full 0.983
_diffrn_reflns_point_group_measured_fraction_max 0.902
_diffrn_reflns_theta_full 67.684
_diffrn_reflns_theta_max 76.014
_diffrn_reflns_theta_min 3.157
_diffrn_source 'micro-focus sealed X-ray tube'
_diffrn_source_type 'PhotonJet (Cu) X-ray Source'
_exptl_absorpt_coefficient_mu 1.062
_exptl_absorpt_correction_T_max 1.00000
_exptl_absorpt_correction_T_min 0.94495
_exptl_absorpt_correction_type multi-scan
_exptl_absorpt_process_details
;
CrysAlisPro 1.171.42.49 (Rigaku Oxford Diffraction, 2022)
Empirical absorption correction using spherical harmonics,
implemented in SCALE3 ABSPACK scaling algorithm.
;
_exptl_crystal_colour 'clear light yellow'
_exptl_crystal_colour_lustre clear
_exptl_crystal_colour_modifier light
_exptl_crystal_colour_primary yellow
_exptl_crystal_density_diffrn 1.463
_exptl_crystal_description plate
_exptl_crystal_F_000 1217
_exptl_crystal_size_max 0.05
_exptl_crystal_size_mid 0.03
_exptl_crystal_size_min 0.02
_refine_diff_density_max 0.924
_refine_diff_density_min -0.449
_refine_diff_density_rms 0.145
_refine_ls_abs_structure_details
;
 Flack x determined using 1289 quotients [(I+)-(I-)]/[(I+)+(I-)]
 (Parsons, Flack and Wagner, Acta Cryst. B69 (2013) 249-259).
;
_refine_ls_abs_structure_Flack 0.65(15)
_refine_ls_extinction_method none
_refine_ls_goodness_of_fit_ref 1.530
_refine_ls_hydrogen_treatment constr
_refine_ls_matrix_type full
_refine_ls_number_parameters 416
_refine_ls_number_reflns 5247
_refine_ls_number_restraints 0
_refine_ls_restrained_S_all 1.530
_refine_ls_R_factor_all 0.1581
_refine_ls_R_factor_gt 0.1410
_refine_ls_shift/su_max 0.004
_refine_ls_shift/su_mean 0.001
_refine_ls_structure_factor_coef Fsqd
_refine_ls_weighting_details 'w=1/[\s^2^(Fo^2^)+(0.2000P)^2^] where P=(Fo^2^+2Fc^2^)/3'
_refine_ls_weighting_scheme calc
_refine_ls_wR_factor_gt 0.3637
_refine_ls_wR_factor_ref 0.3817
_reflns_Friedel_coverage 0.705
_reflns_Friedel_fraction_full 0.968
_reflns_Friedel_fraction_max 0.865
_reflns_number_gt 4032
_reflns_number_total 5247
_reflns_threshold_expression 'I > 2\s(I)'
_cod_data_source_file d3cc03631f2.cif
_cod_data_source_block 20221124mmf_auto
_cod_database_code 7132022
_shelx_shelxl_version_number 2018/3
_chemical_oxdiff_formula CNOF
_shelx_space_group_comment
;
The symmetry employed for this shelxl refinement is uniquely defined
by the following loop, which should always be used as a source of
symmetry information in preference to the above space-group names.
They are only intended as comments.
;
_shelx_estimated_absorpt_t_max 0.979
_shelx_estimated_absorpt_t_min 0.949
_reflns_odcompleteness_completeness 99.30
_reflns_odcompleteness_iscentric 1
_reflns_odcompleteness_theta 66.97
_olex2_refinement_description
;
1. Fixed Uiso
 At 1.2 times of:
  All C(H) groups, All C(H,H) groups
 At 1.5 times of:
  All O(H) groups
2.a Ternary CH refined with riding coordinates:
 C2(H2)
2.b Secondary CH2 refined with riding coordinates:
 C20(H20A,H20B)
2.c Aromatic/amide H refined with riding coordinates:
 C18(H18), C4(H4), C27(H27), C5(H5), C26(H26)
2.d Idealised tetrahedral OH refined as rotating group:
 O42(H42)
;
_smtbx_masks_void_probe_radius 1.2
_smtbx_masks_void_truncation_radius 1.2
_olex2_submission_special_instructions 'No special instructions were received'
_oxdiff_exptl_absorpt_empirical_details
;
Empirical correction (ABSPACK) includes:
- Absorption correction using spherical harmonics
- Frame scaling
;
_oxdiff_exptl_absorpt_empirical_full_max 1.270
_oxdiff_exptl_absorpt_empirical_full_min 0.710

loop_
_space_group_symop_operation_xyz
'x, y, z'
'-x+1/2, -y, z+1/2'
'-x, y+1/2, -z+1/2'
'x+1/2, -y+1/2, -z'

loop_
_atom_site_label
_atom_site_type_symbol
_atom_site_fract_x
_atom_site_fract_y
_atom_site_fract_z
_atom_site_U_iso_or_equiv
_atom_site_adp_type
_atom_site_occupancy
_atom_site_site_symmetry_order
_atom_site_calc_flag
_atom_site_refinement_flags_posn
_atom_site_refinement_flags_adp
_atom_site_refinement_flags_occupancy
_atom_site_disorder_assembly
_atom_site_disorder_group
O14 O 0.6089(8) 0.3893(5) 0.3664(2) 0.0434(14) Uani 1 1 d . . . . .
O24 O 0.6062(8) 0.1180(6) 0.6273(2) 0.0462(15) Uani 1 1 d . . . . .
F41 F 0.9727(9) 0.6055(7) 0.2713(2) 0.0724(19) Uani 1 1 d . . . . .
O7 O 0.5613(8) 0.5824(6) 0.4245(2) 0.0521(17) Uani 1 1 d . . . . .
O29 O 0.6496(9) -0.1136(7) 0.6070(2) 0.0568(19) Uani 1 1 d . . . . .
F40 F 0.9242(11) 0.7911(7) 0.3286(3) 0.086(2) Uani 1 1 d . . . . .
O17 O 0.4891(9) 0.1897(7) 0.3877(2) 0.0557(18) Uani 1 1 d . . . . .
F34 F 0.9652(11) -0.1449(10) 0.7411(4) 0.102(3) Uani 1 1 d . . . . .
C28 C 0.5596(11) -0.0523(10) 0.5762(3) 0.047(2) Uani 1 1 d . . . . .
F35 F 0.9290(13) 0.0783(10) 0.7618(3) 0.109(3) Uani 1 1 d . . . . .
O42 O 0.1905(11) 0.0721(10) 0.4024(3) 0.079(3) Uani 1 1 d . . . . .
H42 H 0.221696 0.063720 0.374130 0.119 Uiso 1 1 calc R U . . .
C8 C 0.6548(10) 0.5906(8) 0.3867(3) 0.044(2) Uani 1 1 d . . . . .
C15 C 0.5237(11) 0.3920(9) 0.4086(3) 0.045(2) Uani 1 1 d . . . . .
C11 C 0.8626(13) 0.6016(10) 0.3079(5) 0.065(3) Uani 1 1 d . . . . .
C6 C 0.5030(12) 0.4768(10) 0.4364(5) 0.057(3) Uani 1 1 d . . . . .
C21 C 0.4055(12) -0.0224(10) 0.5062(3) 0.050(2) Uani 1 1 d . . . . .
C25 C 0.5382(10) 0.0751(9) 0.5867(3) 0.045(2) Uani 1 1 d . . . . .
C13 C 0.6824(10) 0.4912(9) 0.3554(3) 0.047(2) Uani 1 1 d . . . . .
C18 C 0.4717(15) 0.0808(10) 0.4076(4) 0.059(3) Uani 1 1 d . . . . .
H18 H 0.549972 0.023114 0.404833 0.071 Uiso 1 1 calc R U . . .
C43 C 0.8145(15) 0.4055(9) 0.2894(5) 0.061(3) Uani 1 1 d . . . . .
C12 C 0.7827(13) 0.4992(10) 0.3184(4) 0.057(3) Uani 1 1 d . . . . .
C1 C 0.3872(13) 0.0960(12) 0.5146(3) 0.061(3) Uani 1 1 d . . . . .
C4 C 0.3503(13) 0.3705(12) 0.4892(4) 0.059(3) Uani 1 1 d . . . . .
H4 H 0.288723 0.363549 0.517422 0.071 Uiso 1 1 calc R U . . .
C16 C 0.4627(10) 0.2797(8) 0.4194(4) 0.046(2) Uani 1 1 d . . . . .
C9 C 0.7437(14) 0.6873(9) 0.3764(4) 0.056(3) Uani 1 1 d . . . . .
C2 C 0.3078(12) 0.1519(10) 0.4750(4) 0.052(2) Uani 1 1 d . . . . .
H2 H 0.193939 0.161863 0.483533 0.063 Uiso 1 1 calc R U . . .
C3 C 0.3737(13) 0.2665(9) 0.4603(4) 0.052(2) Uani 1 1 d . . . . .
C10 C 0.8438(13) 0.6930(11) 0.3374(5) 0.061(3) Uani 1 1 d . . . . .
C27 C 0.4921(14) -0.0942(12) 0.5359(4) 0.060(3) Uani 1 1 d . . . . .
H27 H 0.503846 -0.172442 0.527954 0.072 Uiso 1 1 calc R U . . .
C23 C 0.6942(12) 0.0432(12) 0.6526(3) 0.058(3) Uani 1 1 d . . . . .
C33 C 0.8094(14) -0.1371(13) 0.6756(4) 0.068(4) Uani 1 1 d . . . . .
C5 C 0.4077(12) 0.4725(15) 0.4791(5) 0.070(4) Uani 1 1 d . . . . .
H5 H 0.387924 0.537612 0.498322 0.085 Uiso 1 1 calc R U . . .
C30 C 0.7753(13) 0.0989(11) 0.6961(5) 0.061(3) Uani 1 1 d . . . . .
C22 C 0.7135(13) -0.0605(11) 0.6441(3) 0.054(3) Uani 1 1 d . . . . .
C26 C 0.4575(11) 0.1405(10) 0.5558(4) 0.052(2) Uani 1 1 d . . . . .
H26 H 0.447828 0.219753 0.562204 0.062 Uiso 1 1 calc R U . . .
N46 N 0.7210(16) 0.8521(11) 0.4362(6) 0.086(3) Uani 1 1 d . . . . .
C31 C 0.8569(17) 0.0343(18) 0.7239(4) 0.083(5) Uani 1 1 d . . . . .
N44 N 0.8304(16) 0.3223(12) 0.2637(5) 0.087(3) Uani 1 1 d . . . . .
C36 C 0.8259(17) -0.2460(18) 0.6634(4) 0.084(5) Uani 1 1 d . . . . .
N37 N 0.863(3) -0.333(2) 0.6588(6) 0.166(12) Uani 1 1 d . . . . .
N39 N 0.7494(13) 0.3184(14) 0.7039(4) 0.081(3) Uani 1 1 d . . . . .
C19 C 0.3192(13) 0.0633(10) 0.4335(4) 0.056(3) Uani 1 1 d . . . . .
C38 C 0.7587(14) 0.2215(13) 0.7020(5) 0.063(3) Uani 1 1 d . . . . .
C32 C 0.8811(17) -0.0850(14) 0.7125(6) 0.076(4) Uani 1 1 d . . . . .
C45 C 0.728(2) 0.7850(13) 0.4099(6) 0.078(4) Uani 1 1 d . . . . .
C20 C 0.3211(16) -0.0549(10) 0.4598(4) 0.064(3) Uani 1 1 d . . . . .
H20A H 0.212920 -0.083267 0.465958 0.076 Uiso 1 1 calc R U . . .
H20B H 0.381071 -0.112755 0.441585 0.076 Uiso 1 1 calc R U . . .

loop_
_atom_site_aniso_label
_atom_site_aniso_U_11
_atom_site_aniso_U_22
_atom_site_aniso_U_33
_atom_site_aniso_U_23
_atom_site_aniso_U_13
_atom_site_aniso_U_12
O14 0.048(3) 0.040(3) 0.042(3) -0.001(3) 0.007(3) -0.005(3)
O24 0.052(3) 0.050(4) 0.037(3) -0.006(3) -0.009(3) 0.007(3)
F41 0.070(4) 0.095(5) 0.052(3) -0.003(4) 0.001(3) -0.004(4)
O7 0.041(3) 0.065(4) 0.050(4) 0.004(3) 0.006(3) 0.012(3)
O29 0.056(4) 0.072(5) 0.043(3) 0.016(3) -0.005(3) 0.011(4)
F40 0.087(5) 0.060(4) 0.111(6) 0.025(4) 0.005(5) -0.022(4)
O17 0.071(4) 0.053(4) 0.043(3) 0.005(3) 0.003(3) -0.009(3)
F34 0.083(5) 0.123(7) 0.102(6) -0.006(6) -0.033(5) 0.037(5)
C28 0.042(5) 0.070(6) 0.030(4) 0.010(4) -0.004(4) -0.001(4)
F35 0.113(7) 0.135(8) 0.078(5) 0.000(5) -0.047(5) -0.001(6)
O42 0.067(5) 0.115(8) 0.056(4) 0.014(5) -0.011(4) -0.029(5)
C8 0.035(4) 0.045(5) 0.052(5) 0.016(4) -0.007(4) -0.007(4)
C15 0.034(4) 0.066(6) 0.036(4) 0.017(4) 0.008(3) 0.005(4)
C11 0.057(6) 0.048(6) 0.089(8) 0.034(6) -0.018(6) -0.024(5)
C6 0.044(5) 0.054(6) 0.074(7) 0.012(6) -0.006(5) 0.001(4)
C21 0.042(5) 0.066(7) 0.043(5) 0.011(5) -0.006(4) 0.001(4)
C25 0.031(4) 0.065(6) 0.039(4) 0.018(4) 0.006(3) -0.004(4)
C13 0.030(4) 0.062(6) 0.049(5) 0.012(4) -0.004(4) 0.001(4)
C18 0.068(7) 0.050(6) 0.058(6) -0.004(5) -0.004(5) -0.012(5)
C43 0.068(7) 0.041(5) 0.075(7) -0.002(5) -0.014(6) 0.012(5)
C12 0.058(6) 0.048(6) 0.066(6) 0.011(5) 0.004(5) -0.010(5)
C1 0.050(5) 0.105(10) 0.027(4) 0.000(5) 0.007(4) -0.035(6)
C4 0.047(5) 0.091(8) 0.040(5) 0.002(5) -0.006(4) 0.029(6)
C16 0.030(4) 0.042(5) 0.065(6) -0.002(4) -0.004(4) 0.001(3)
C9 0.059(6) 0.042(5) 0.068(6) 0.007(5) 0.005(5) 0.000(4)
C2 0.043(5) 0.066(6) 0.048(5) 0.006(5) 0.004(4) -0.006(5)
C3 0.056(6) 0.057(6) 0.042(5) -0.003(4) -0.009(4) 0.004(5)
C10 0.045(5) 0.070(7) 0.069(6) 0.024(6) -0.004(5) -0.015(5)
C27 0.063(6) 0.077(7) 0.039(5) 0.015(5) -0.001(4) -0.010(6)
C23 0.043(5) 0.092(9) 0.039(5) 0.029(5) 0.008(4) 0.019(5)
C33 0.056(6) 0.093(10) 0.054(6) 0.025(6) 0.025(5) 0.026(6)
C5 0.030(4) 0.111(11) 0.070(7) 0.029(7) 0.002(5) 0.012(6)
C30 0.045(5) 0.066(7) 0.072(7) -0.007(6) 0.015(5) -0.007(5)
C22 0.053(5) 0.072(8) 0.037(4) 0.008(5) 0.006(4) 0.006(5)
C26 0.041(5) 0.064(6) 0.051(5) 0.006(5) 0.008(4) 0.007(4)
N46 0.084(7) 0.054(6) 0.120(10) 0.001(7) -0.005(7) 0.017(6)
C31 0.063(7) 0.139(15) 0.047(6) -0.014(7) -0.008(6) 0.003(8)
N44 0.089(8) 0.088(9) 0.083(7) 0.011(7) 0.020(7) 0.000(7)
C36 0.070(8) 0.147(17) 0.035(5) 0.005(7) -0.002(6) 0.026(9)
N37 0.23(2) 0.181(19) 0.084(10) 0.052(11) 0.053(12) 0.164(19)
N39 0.063(6) 0.106(11) 0.075(7) -0.015(7) -0.002(5) -0.002(6)
C19 0.052(6) 0.066(6) 0.051(5) 0.009(5) -0.010(4) -0.023(5)
C38 0.055(6) 0.070(8) 0.064(7) -0.014(6) 0.002(5) -0.001(5)
C32 0.067(8) 0.082(9) 0.080(8) 0.014(7) 0.003(7) 0.001(7)
C45 0.087(9) 0.057(8) 0.088(9) 0.005(7) 0.006(8) 0.006(6)
C20 0.072(7) 0.055(6) 0.063(6) 0.003(5) -0.019(6) -0.015(6)

loop_
_atom_type_symbol
_atom_type_description
_atom_type_scat_dispersion_real
_atom_type_scat_dispersion_imag
_atom_type_scat_source
C C 0.0181 0.0091 'International Tables Vol C Tables 4.2.6.8 and 6.1.1.4'
F F 0.0727 0.0534 'International Tables Vol C Tables 4.2.6.8 and 6.1.1.4'
N N 0.0311 0.0180 'International Tables Vol C Tables 4.2.6.8 and 6.1.1.4'
O O 0.0492 0.0322 'International Tables Vol C Tables 4.2.6.8 and 6.1.1.4'
H H 0.0000 0.0000 'International Tables Vol C Tables 4.2.6.8 and 6.1.1.4'

loop_
_geom_angle_atom_site_label_1
_geom_angle_atom_site_label_2
_geom_angle_atom_site_label_3
_geom_angle
_geom_angle_site_symmetry_1
_geom_angle_site_symmetry_3
_geom_angle_publ_flag
C13 O14 C15 113.9(8) . . ?
C23 O24 C25 115.3(9) . . ?
C8 O7 C6 118.3(9) . . ?
C22 O29 C28 118.6(9) . . ?
C16 O17 C18 114.8(8) . . ?
O29 C28 C25 117.5(8) . . ?
O29 C28 C27 124.9(11) . . ?
C27 C28 C25 117.6(9) . . ?
C19 O42 H42 109.5 . . ?
O7 C8 C13 120.7(8) . . ?
O7 C8 C9 123.2(10) . . ?
C9 C8 C13 115.8(9) . . ?
O14 C15 C16 110.1(9) . . ?
C6 C15 O14 127.6(9) . . ?
C6 C15 C16 122.3(9) . . ?
F41 C11 C12 120.4(12) . . ?
C10 C11 F41 120.1(9) . . ?
C10 C11 C12 119.2(12) . . ?
O7 C6 C5 115.6(12) . . ?
C15 C6 O7 120.4(10) . . ?
C15 C6 C5 123.7(12) . . ?
C1 C21 C20 109.5(9) . . ?
C27 C21 C1 123.4(10) . . ?
C27 C21 C20 127.0(11) . . ?
O24 C25 C28 117.9(7) . . ?
C26 C25 O24 122.5(10) . . ?
C26 C25 C28 119.6(9) . . ?
O14 C13 C8 118.6(8) . . ?
C12 C13 O14 121.2(10) . . ?
C12 C13 C8 120.1(9) . . ?
O17 C18 H18 122.9 . . ?
O17 C18 C19 114.1(10) . . ?
C19 C18 H18 122.9 . . ?
N44 C43 C12 175.2(14) . . ?
C13 C12 C11 121.7(12) . . ?
C13 C12 C43 121.1(10) . . ?
C43 C12 C11 117.2(11) . . ?
C21 C1 C2 111.4(9) . . ?
C26 C1 C21 117.2(11) . . ?
C26 C1 C2 131.1(12) . . ?
C3 C4 H4 117.2 . . ?
C5 C4 H4 117.2 . . ?
C5 C4 C3 125.5(11) . . ?
O17 C16 C15 119.9(9) . . ?
C3 C16 O17 122.0(9) . . ?
C3 C16 C15 118.1(9) . . ?
C8 C9 C45 116.7(11) . . ?
C10 C9 C8 122.3(11) . . ?
C10 C9 C45 121.0(11) . . ?
C1 C2 H2 108.4 . . ?
C1 C2 C3 115.9(9) . . ?
C1 C2 C19 103.8(10) . . ?
C3 C2 H2 108.4 . . ?
C3 C2 C19 111.6(8) . . ?
C19 C2 H2 108.4 . . ?
C4 C3 C2 122.5(10) . . ?
C16 C3 C4 115.8(10) . . ?
C16 C3 C2 121.7(9) . . ?
F40 C10 C11 119.8(11) . . ?
F40 C10 C9 119.4(12) . . ?
C11 C10 C9 120.8(11) . . ?
C28 C27 C21 119.9(12) . . ?
C28 C27 H27 120.0 . . ?
C21 C27 H27 120.0 . . ?
O24 C23 C30 112.5(11) . . ?
C22 C23 O24 127.3(11) . . ?
C22 C23 C30 120.2(10) . . ?
C36 C33 C22 118.8(13) . . ?
C36 C33 C32 125.9(12) . . ?
C32 C33 C22 115.1(13) . . ?
C6 C5 H5 122.7 . . ?
C4 C5 C6 114.5(14) . . ?
C4 C5 H5 122.7 . . ?
C31 C30 C23 117.8(13) . . ?
C31 C30 C38 124.4(13) . . ?
C38 C30 C23 117.7(12) . . ?
O29 C22 C33 113.6(11) . . ?
C23 C22 O29 123.4(10) . . ?
C23 C22 C33 122.9(11) . . ?
C25 C26 C1 122.2(12) . . ?
C25 C26 H26 118.9 . . ?
C1 C26 H26 118.9 . . ?
F35 C31 C32 119.0(14) . . ?
C30 C31 F35 120.1(17) . . ?
C30 C31 C32 120.8(13) . . ?
N37 C36 C33 167(2) . . ?
O42 C19 C18 111.1(9) . . ?
O42 C19 C2 111.4(10) . . ?
O42 C19 C20 111.4(9) . . ?
C18 C19 C2 108.9(8) . . ?
C18 C19 C20 109.9(10) . . ?
C2 C19 C20 103.9(8) . . ?
N39 C38 C30 175.9(15) . . ?
F34 C32 C33 118.7(14) . . ?
F34 C32 C31 118.1(14) . . ?
C33 C32 C31 122.9(13) . . ?
N46 C45 C9 175.8(17) . . ?
C21 C20 C19 100.5(8) . . ?
C21 C20 H20A 111.7 . . ?
C21 C20 H20B 111.7 . . ?
C19 C20 H20A 111.7 . . ?
C19 C20 H20B 111.7 . . ?
H20A C20 H20B 109.4 . . ?

loop_
_geom_bond_atom_site_label_1
_geom_bond_atom_site_label_2
_geom_bond_distance
_geom_bond_site_symmetry_2
_geom_bond_publ_flag
O14 C15 1.384(11) . ?
O14 C13 1.382(12) . ?
O24 C25 1.371(12) . ?
O24 C23 1.352(12) . ?
F41 C11 1.387(16) . ?
O7 C8 1.326(12) . ?
O7 C6 1.374(14) . ?
O29 C28 1.357(12) . ?
O29 C22 1.328(14) . ?
F40 C10 1.360(13) . ?
O17 C18 1.402(13) . ?
O17 C16 1.398(13) . ?
F34 C32 1.281(17) . ?
C28 C25 1.533(16) . ?
C28 C27 1.357(15) . ?
F35 C31 1.329(16) . ?
O42 H42 0.8400 . ?
O42 C19 1.400(14) . ?
C8 C13 1.478(15) . ?
C8 C9 1.391(14) . ?
C15 C6 1.274(16) . ?
C15 C16 1.448(14) . ?
C11 C12 1.410(14) . ?
C11 C10 1.36(2) . ?
C6 C5 1.444(18) . ?
C21 C1 1.417(18) . ?
C21 C27 1.392(15) . ?
C21 C20 1.529(15) . ?
C25 C26 1.342(14) . ?
C13 C12 1.342(15) . ?
C18 H18 0.9500 . ?
C18 C19 1.496(16) . ?
C43 C12 1.394(17) . ?
C43 N44 1.220(17) . ?
C1 C2 1.454(16) . ?
C1 C26 1.400(15) . ?
C4 H4 0.9500 . ?
C4 C3 1.477(16) . ?
C4 C5 1.32(2) . ?
C16 C3 1.381(15) . ?
C9 C10 1.383(17) . ?
C9 C45 1.49(2) . ?
C2 H2 1.0000 . ?
C2 C3 1.513(16) . ?
C2 C19 1.561(17) . ?
C27 H27 0.9500 . ?
C23 C30 1.544(18) . ?
C23 C22 1.250(18) . ?
C33 C22 1.497(16) . ?
C33 C36 1.33(2) . ?
C33 C32 1.35(2) . ?
C5 H5 0.9500 . ?
C30 C31 1.29(2) . ?
C30 C38 1.45(2) . ?
C26 H26 0.9500 . ?
N46 C45 1.080(19) . ?
C31 C32 1.45(3) . ?
C36 N37 1.07(3) . ?
N39 C38 1.142(18) . ?
C19 C20 1.569(16) . ?
C20 H20A 0.9900 . ?
C20 H20B 0.9900 . ?

loop_
_geom_torsion_atom_site_label_1
_geom_torsion_atom_site_label_2
_geom_torsion_atom_site_label_3
_geom_torsion_atom_site_label_4
_geom_torsion
_geom_torsion_site_symmetry_1
_geom_torsion_site_symmetry_2
_geom_torsion_site_symmetry_3
_geom_torsion_site_symmetry_4
_geom_torsion_publ_flag
O14 C15 C6 O7 3.7(16) . . . . ?
O14 C15 C6 C5 178.0(9) . . . . ?
O14 C15 C16 O17 -2.4(11) . . . . ?
O14 C15 C16 C3 -179.7(8) . . . . ?
O14 C13 C12 C11 -177.7(10) . . . . ?
O14 C13 C12 C43 1.0(16) . . . . ?
O24 C25 C26 C1 -179.4(8) . . . . ?
O24 C23 C30 C31 177.2(11) . . . . ?
O24 C23 C30 C38 -4.9(13) . . . . ?
O24 C23 C22 O29 1.3(17) . . . . ?
O24 C23 C22 C33 -177.8(9) . . . . ?
F41 C11 C12 C13 176.1(9) . . . . ?
F41 C11 C12 C43 -2.5(16) . . . . ?
F41 C11 C10 F40 5.1(17) . . . . ?
F41 C11 C10 C9 -174.9(10) . . . . ?
O7 C8 C13 O14 -0.1(12) . . . . ?
O7 C8 C13 C12 -177.1(9) . . . . ?
O7 C8 C9 C10 178.2(10) . . . . ?
O7 C8 C9 C45 -1.0(16) . . . . ?
O7 C6 C5 C4 178.7(9) . . . . ?
O29 C28 C25 O24 -2.4(11) . . . . ?
O29 C28 C25 C26 176.3(8) . . . . ?
O29 C28 C27 C21 -178.2(9) . . . . ?
O17 C18 C19 O42 63.5(12) . . . . ?
O17 C18 C19 C2 -59.6(11) . . . . ?
O17 C18 C19 C20 -172.7(8) . . . . ?
O17 C16 C3 C4 -177.3(8) . . . . ?
O17 C16 C3 C2 4.0(15) . . . . ?
C28 O29 C22 C23 0.6(15) . . . . ?
C28 O29 C22 C33 179.7(8) . . . . ?
C28 C25 C26 C1 1.9(13) . . . . ?
F35 C31 C32 F34 4(2) . . . . ?
F35 C31 C32 C33 178.2(13) . . . . ?
O42 C19 C20 C21 -151.9(10) . . . . ?
C8 O7 C6 C15 -7.9(14) . . . . ?
C8 O7 C6 C5 177.4(8) . . . . ?
C8 C13 C12 C11 -0.7(16) . . . . ?
C8 C13 C12 C43 177.9(10) . . . . ?
C8 C9 C10 F40 178.2(10) . . . . ?
C8 C9 C10 C11 -1.8(17) . . . . ?
C15 O14 C13 C8 -4.0(11) . . . . ?
C15 O14 C13 C12 173.0(9) . . . . ?
C15 C6 C5 C4 4.1(15) . . . . ?
C15 C16 C3 C4 -0.1(13) . . . . ?
C15 C16 C3 C2 -178.8(9) . . . . ?
C6 O7 C8 C13 6.0(12) . . . . ?
C6 O7 C8 C9 -167.6(9) . . . . ?
C6 C15 C16 O17 -179.9(9) . . . . ?
C6 C15 C16 C3 2.8(14) . . . . ?
C21 C1 C2 C3 -138.4(10) . . . . ?
C21 C1 C2 C19 -15.7(11) . . . . ?
C21 C1 C26 C25 -0.5(14) . . . . ?
C25 O24 C23 C30 176.5(7) . . . . ?
C25 O24 C23 C22 -3.6(15) . . . . ?
C25 C28 C27 C21 -0.8(14) . . . . ?
C13 O14 C15 C6 2.4(13) . . . . ?
C13 O14 C15 C16 -175.0(7) . . . . ?
C13 C8 C9 C10 4.2(15) . . . . ?
C13 C8 C9 C45 -174.9(10) . . . . ?
C18 O17 C16 C15 160.4(9) . . . . ?
C18 O17 C16 C3 -22.4(13) . . . . ?
C18 C19 C20 C21 84.6(11) . . . . ?
C12 C11 C10 F40 177.9(10) . . . . ?
C12 C11 C10 C9 -2.1(17) . . . . ?
C1 C21 C27 C28 2.3(16) . . . . ?
C1 C21 C20 C19 23.5(12) . . . . ?
C1 C2 C3 C4 -73.3(13) . . . . ?
C1 C2 C3 C16 105.3(12) . . . . ?
C1 C2 C19 O42 149.9(8) . . . . ?
C1 C2 C19 C18 -87.3(10) . . . . ?
C1 C2 C19 C20 29.8(10) . . . . ?
C16 O17 C18 C19 51.6(11) . . . . ?
C16 C15 C6 O7 -179.3(8) . . . . ?
C16 C15 C6 C5 -5.0(16) . . . . ?
C9 C8 C13 O14 174.0(8) . . . . ?
C9 C8 C13 C12 -3.0(13) . . . . ?
C2 C1 C26 C25 -173.9(10) . . . . ?
C2 C19 C20 C21 -31.8(11) . . . . ?
C3 C4 C5 C6 -1.3(15) . . . . ?
C3 C2 C19 O42 -84.6(11) . . . . ?
C3 C2 C19 C18 38.2(12) . . . . ?
C3 C2 C19 C20 155.3(9) . . . . ?
C10 C11 C12 C13 3.4(17) . . . . ?
C10 C11 C12 C43 -175.3(10) . . . . ?
C27 C28 C25 O24 -180.0(9) . . . . ?
C27 C28 C25 C26 -1.3(13) . . . . ?
C27 C21 C1 C2 173.0(9) . . . . ?
C27 C21 C1 C26 -1.7(15) . . . . ?
C27 C21 C20 C19 -154.7(11) . . . . ?
C23 O24 C25 C28 3.8(11) . . . . ?
C23 O24 C25 C26 -174.8(9) . . . . ?
C23 C30 C31 F35 180.0(11) . . . . ?
C23 C30 C31 C32 4.6(19) . . . . ?
C5 C4 C3 C16 -0.4(15) . . . . ?
C5 C4 C3 C2 178.3(10) . . . . ?
C30 C23 C22 O29 -178.8(9) . . . . ?
C30 C23 C22 C33 2.2(16) . . . . ?
C30 C31 C32 F34 179.0(12) . . . . ?
C30 C31 C32 C33 -6(2) . . . . ?
C22 O29 C28 C25 0.1(12) . . . . ?
C22 O29 C28 C27 177.4(10) . . . . ?
C22 C23 C30 C31 -2.8(16) . . . . ?
C22 C23 C30 C38 175.2(11) . . . . ?
C22 C33 C36 N37 159(7) . . . . ?
C22 C33 C32 F34 179.9(11) . . . . ?
C22 C33 C32 C31 5.3(18) . . . . ?
C26 C1 C2 C3 35.3(16) . . . . ?
C26 C1 C2 C19 158.0(10) . . . . ?
C36 C33 C22 O29 2.0(15) . . . . ?
C36 C33 C22 C23 -178.8(12) . . . . ?
C36 C33 C32 F34 -5(2) . . . . ?
C36 C33 C32 C31 -179.7(14) . . . . ?
C19 C2 C3 C4 168.2(9) . . . . ?
C19 C2 C3 C16 -13.2(14) . . . . ?
C38 C30 C31 F35 2(2) . . . . ?
C38 C30 C31 C32 -173.2(12) . . . . ?
C32 C33 C22 O29 177.4(10) . . . . ?
C32 C33 C22 C23 -3.5(16) . . . . ?
C32 C33 C36 N37 -16(8) . . . . ?
C45 C9 C10 F40 -2.7(17) . . . . ?
C45 C9 C10 C11 177.3(12) . . . . ?
C20 C21 C1 C2 -5.4(12) . . . . ?
C20 C21 C1 C26 180.0(9) . . . . ?
C20 C21 C27 C28 -179.6(11) . . . . ?

loop_
_smtbx_masks_void_nr
_smtbx_masks_void_average_x
_smtbx_masks_void_average_y
_smtbx_masks_void_average_z
_smtbx_masks_void_volume
_smtbx_masks_void_count_electrons
_smtbx_masks_void_content
1 -0.137 0.082 0.347 65.6 15.7 ?
2 0.137 0.582 0.153 65.6 15.7 ?
3 0.363 0.418 0.653 65.6 15.7 ?
4 0.637 -0.082 0.847 65.6 15.7 ?
